data_4308833
loop_
_publ_author_name
'Jung Woon Lee'
'Eun Ae Kim'
'Yun Ju Kim'
'Young-A Lee'
'Youngshang Pak'
'Ok-Sang Jung'

_publ_contact_author_name 'Ok-Sang Jung'
_publ_section_title
;
Relationship between the Ratio of Ligand to Metal and the Coordinating
Ability of Anions. Synthesis and Structural Properties of AgX-Bearing
Bis(4-pyridyl)dimethylsilane (X-= NO2-, NO3-, CF3SO3-, and PF6-)
;
_journal_name_full 'Inorganic Chemistry'
_journal_page_first 3151
_journal_page_last 3155
_journal_paper_doi 10.1021/ic048537r
_journal_volume 44
_journal_year 2005
_chemical_formula_sum 'C12 H14 Ag N3 O2 Si'
_chemical_formula_weight 368.22
_chemical_name_systematic
;
?
;
_space_group_IT_number 15
_symmetry_cell_setting monoclinic
_symmetry_space_group_name_Hall '-C 2yc'
_symmetry_space_group_name_H-M 'C 1 2/c 1'
_atom_sites_solution_hydrogens geom
_atom_sites_solution_primary direct
_atom_sites_solution_secondary difmap
_audit_creation_method SHELXL-97
_cell_angle_alpha 90.00(2)
_cell_angle_beta 115.63(2)
_cell_angle_gamma 90.00(2)
_cell_formula_units_Z 8
_cell_length_a 24.557(3)
_cell_length_b 9.649(2)
_cell_length_c 13.906(2)
_cell_measurement_temperature 293(2)
_cell_volume 2970.8(10)
_computing_structure_refinement 'SHELXL-97 (Sheldrick, 1997)'
_computing_structure_solution 'SHELXS-97 (Sheldrick, 1990)'
_diffrn_ambient_temperature 293(2)
_diffrn_measured_fraction_theta_full 0.707
_diffrn_measured_fraction_theta_max 0.707
_diffrn_radiation_monochromator graphite
_diffrn_radiation_source 'fine-focus sealed tube'
_diffrn_radiation_type MoK\a
_diffrn_radiation_wavelength 0.71073
_diffrn_reflns_av_R_equivalents 0.0560
_diffrn_reflns_av_sigmaI/netI 0.0236
_diffrn_reflns_limit_h_max 29
_diffrn_reflns_limit_h_min 0
_diffrn_reflns_limit_k_max 11
_diffrn_reflns_limit_k_min 0
_diffrn_reflns_limit_l_max 14
_diffrn_reflns_limit_l_min -16
_diffrn_reflns_number 1997
_diffrn_reflns_theta_full 25.45
_diffrn_reflns_theta_max 25.45
_diffrn_reflns_theta_min 1.84
_exptl_absorpt_coefficient_mu 1.438
_exptl_crystal_density_diffrn 1.647
_exptl_crystal_density_method 'not measured'
_exptl_crystal_F_000 1472
_refine_diff_density_max 0.651
_refine_diff_density_min -1.092
_refine_diff_density_rms 0.184
_refine_ls_extinction_method none
_refine_ls_goodness_of_fit_ref 1.097
_refine_ls_hydrogen_treatment mixed
_refine_ls_matrix_type full
_refine_ls_number_parameters 172
_refine_ls_number_reflns 1947
_refine_ls_number_restraints 0
_refine_ls_restrained_S_all 1.097
_refine_ls_R_factor_all 0.0729
_refine_ls_R_factor_gt 0.0722
_refine_ls_shift/su_max 0.027
_refine_ls_shift/su_mean 0.006
_refine_ls_structure_factor_coef Fsqd
_refine_ls_weighting_details 'calc w=1/[\s^2^(Fo^2^)+(0.1727P)^2^+11.6170P] where P=(Fo^2^+2Fc^2^)/3'
_refine_ls_weighting_scheme calc
_refine_ls_wR_factor_gt 0.2286
_refine_ls_wR_factor_ref 0.2301
_reflns_number_gt 1908
_reflns_number_total 1947
_reflns_threshold_expression >2sigma(I)
_cod_data_source_file ic048537rsi20041020_114205_2.cif
_cod_data_source_block '[Ag(NO2)(L)]'
_cod_original_cell_volume 2970.8(8)
_cod_database_code 4308833

loop_
_symmetry_equiv_pos_as_xyz
'x, y, z'
'-x, y, -z+1/2'
'x+1/2, y+1/2, z'
'-x+1/2, y+1/2, -z+1/2'
'-x, -y, -z'
'x, -y, z-1/2'
'-x+1/2, -y+1/2, -z'
'x+1/2, -y+1/2, z-1/2'

loop_
_atom_site_label
_atom_site_type_symbol
_atom_site_fract_x
_atom_site_fract_y
_atom_site_fract_z
_atom_site_U_iso_or_equiv
_atom_site_adp_type
_atom_site_occupancy
_atom_site_symmetry_multiplicity
_atom_site_calc_flag
_atom_site_refinement_flags
_atom_site_disorder_assembly
_atom_site_disorder_group
Ag1 Ag 0.94831(3) 0.94755(8) 0.40092(7) 0.0754(4) Uani 1 1 d . . .
Si1 Si 1.17894(11) 0.5432(2) 0.3855(3) 0.0653(7) Uani 1 1 d . . .
N1 N 0.9126(3) 1.1472(8) 0.3160(6) 0.0631(18) Uani 1 1 d . . .
N2 N 1.0272(4) 0.8269(8) 0.4049(7) 0.071(2) Uani 1 1 d . . .
N3 N 0.8640(5) 0.7917(13) 0.4579(11) 0.109(4) Uani 1 1 d . . .
C1 C 0.8511(4) 1.1645(11) 0.2616(10) 0.076(3) Uani 1 1 d . . .
H1 H 0.8262 1.0920 0.2617 0.092 Uiso 1 1 calc R . .
C2 C 0.8253(4) 1.2802(11) 0.2086(10) 0.077(3) Uani 1 1 d . . .
H2 H 0.7835 1.2877 0.1778 0.092 Uiso 1 1 calc R . .
C3 C 0.8590(4) 1.3888(9) 0.1982(8) 0.058(2) Uani 1 1 d . . .
C4 C 0.9217(4) 1.3725(11) 0.2549(9) 0.070(2) Uani 1 1 d . . .
H4 H 0.9474 1.4443 0.2566 0.085 Uiso 1 1 calc R . .
C5 C 0.9449(4) 1.2527(11) 0.3070(9) 0.074(3) Uani 1 1 d . . .
H5 H 0.9867 1.2434 0.3391 0.089 Uiso 1 1 calc R . .
C6 C 1.0675(5) 0.8763(12) 0.3709(10) 0.079(3) Uani 1 1 d . . .
H6 H 1.0652 0.9694 0.3522 0.094 Uiso 1 1 calc R . .
C7 C 1.1119(4) 0.7961(10) 0.3623(8) 0.065(2) Uani 1 1 d . . .
H7 H 1.1377 0.8355 0.3369 0.078 Uiso 1 1 calc R . .
C8 C 1.1183(4) 0.6572(9) 0.3914(8) 0.062(2) Uani 1 1 d . . .
C9 C 1.0778(5) 0.6076(10) 0.4301(10) 0.073(3) Uani 1 1 d . . .
H9 H 1.0802 0.5156 0.4514 0.088 Uiso 1 1 calc R . .
C10 C 1.0352(5) 0.6920(10) 0.4369(8) 0.069(2) Uani 1 1 d . . .
H10 H 1.0101 0.6554 0.4650 0.083 Uiso 1 1 calc R . .
C11 C 1.2289(6) 0.4787(14) 0.5244(12) 0.097(4) Uani 1 1 d . . .
H11A H 1.2047 0.4303 0.5525 0.145 Uiso 1 1 calc R . .
H11B H 1.2484 0.5560 0.5697 0.145 Uiso 1 1 calc R . .
H11C H 1.2588 0.4170 0.5217 0.145 Uiso 1 1 calc R . .
C12 C 1.2233(6) 0.6364(13) 0.3277(14) 0.109(5) Uani 1 1 d . . .
H12A H 1.2425 0.7153 0.3713 0.164 Uiso 1 1 calc R . .
H12B H 1.1970 0.6668 0.2570 0.164 Uiso 1 1 calc R . .
H12C H 1.2535 0.5756 0.3249 0.164 Uiso 1 1 calc R . .
O1 O 0.9193(5) 0.7792(15) 0.5005(11) 0.150(5) Uani 1 1 d . . .
O2 O 0.8478(5) 0.8821(14) 0.3931(14) 0.159(6) Uani 1 1 d . . .

loop_
_atom_site_aniso_label
_atom_site_aniso_U_11
_atom_site_aniso_U_22
_atom_site_aniso_U_33
_atom_site_aniso_U_23
_atom_site_aniso_U_13
_atom_site_aniso_U_12
Ag1 0.0603(5) 0.0751(6) 0.0890(7) 0.0082(4) 0.0308(5) 0.0125(3)
Si1 0.0449(12) 0.0596(14) 0.094(2) -0.0071(12) 0.0323(13) -0.0024(10)
N1 0.049(3) 0.074(5) 0.069(5) -0.001(4) 0.028(4) 0.005(3)
N2 0.070(5) 0.065(4) 0.094(6) -0.001(4) 0.050(5) 0.007(4)
N3 0.091(7) 0.105(8) 0.130(10) 0.028(7) 0.045(7) -0.016(6)
C1 0.047(4) 0.067(6) 0.114(9) 0.012(5) 0.035(5) -0.003(4)
C2 0.036(4) 0.078(6) 0.109(9) 0.012(5) 0.026(5) 0.001(4)
C3 0.041(4) 0.059(5) 0.075(6) 0.005(4) 0.027(4) 0.001(3)
C4 0.045(4) 0.079(6) 0.085(7) 0.003(5) 0.026(4) -0.012(4)
C5 0.042(4) 0.087(7) 0.094(8) 0.022(6) 0.030(5) -0.004(4)
C6 0.077(6) 0.073(6) 0.092(8) 0.019(5) 0.043(6) 0.008(5)
C7 0.053(4) 0.076(6) 0.069(6) 0.012(4) 0.030(5) 0.000(4)
C8 0.055(4) 0.053(4) 0.082(6) -0.012(4) 0.034(4) -0.005(4)
C9 0.077(6) 0.056(5) 0.106(8) 0.004(5) 0.056(6) 0.003(4)
C10 0.072(6) 0.075(6) 0.072(6) 0.004(4) 0.042(5) 0.003(5)
C11 0.067(6) 0.099(8) 0.092(9) -0.011(7) 0.004(6) 0.001(6)
C12 0.104(9) 0.082(7) 0.185(15) -0.002(8) 0.102(10) -0.016(7)
O1 0.084(6) 0.192(11) 0.164(11) 0.089(10) 0.043(7) 0.027(7)
O2 0.097(7) 0.122(8) 0.239(16) 0.071(10) 0.055(9) 0.020(7)

loop_
_atom_type_symbol
_atom_type_description
_atom_type_scat_dispersion_real
_atom_type_scat_dispersion_imag
_atom_type_scat_source
Ag Ag -0.8971 1.1015 'International Tables Vol C Tables 4.2.6.8 and 6.1.1.4'
Si Si 0.0817 0.0704 'International Tables Vol C Tables 4.2.6.8 and 6.1.1.4'
C C 0.0033 0.0016 'International Tables Vol C Tables 4.2.6.8 and 6.1.1.4'
H H 0.0000 0.0000 'International Tables Vol C Tables 4.2.6.8 and 6.1.1.4'
N N 0.0061 0.0033 'International Tables Vol C Tables 4.2.6.8 and 6.1.1.4'
O O 0.0106 0.0060 'International Tables Vol C Tables 4.2.6.8 and 6.1.1.4'

loop_
_geom_angle_atom_site_label_1
_geom_angle_atom_site_label_2
_geom_angle_atom_site_label_3
_geom_angle
_geom_angle_site_symmetry_1
_geom_angle_site_symmetry_3
_geom_angle_publ_flag
N1 Ag1 N2 126.9(3) . . ?
N1 Ag1 O1 137.1(3) . . ?
N2 Ag1 O1 95.8(4) . . ?
N1 Ag1 O2 92.3(3) . . ?
N2 Ag1 O2 134.1(4) . . ?
O1 Ag1 O2 48.0(4) . . ?
N1 Ag1 Ag1 100.2(2) . 5_776 ?
N2 Ag1 Ag1 76.9(2) . 5_776 ?
O1 Ag1 Ag1 92.4(3) . 5_776 ?
O2 Ag1 Ag1 123.4(4) . 5_776 ?
C12 Si1 C3 110.2(6) . 2_745 ?
C12 Si1 C8 111.2(5) . . ?
C3 Si1 C8 107.6(4) 2_745 . ?
C12 Si1 C11 111.2(7) . . ?
C3 Si1 C11 107.6(5) 2_745 . ?
C8 Si1 C11 108.9(6) . . ?
C5 N1 C1 114.4(8) . . ?
C5 N1 Ag1 126.6(6) . . ?
C1 N1 Ag1 118.9(6) . . ?
C6 N2 C10 115.2(8) . . ?
C6 N2 Ag1 124.3(7) . . ?
C10 N2 Ag1 120.4(6) . . ?
O2 N3 O1 112.0(11) . . ?
C2 C1 N1 123.4(8) . . ?
C1 C2 C3 122.0(8) . . ?
C2 C3 C4 114.7(9) . . ?
C2 C3 Si1 120.7(6) . 2_765 ?
C4 C3 Si1 124.6(7) . 2_765 ?
C5 C4 C3 120.1(8) . . ?
N1 C5 C4 125.1(8) . . ?
N2 C6 C7 123.7(9) . . ?
C6 C7 C8 120.5(9) . . ?
C7 C8 C9 115.6(8) . . ?
C7 C8 Si1 122.9(7) . . ?
C9 C8 Si1 121.5(7) . . ?
C10 C9 C8 121.0(9) . . ?
N2 C10 C9 123.8(9) . . ?
N3 O1 Ag1 101.2(8) . . ?
N3 O2 Ag1 98.6(9) . . ?

loop_
_geom_bond_atom_site_label_1
_geom_bond_atom_site_label_2
_geom_bond_distance
_geom_bond_site_symmetry_2
_geom_bond_publ_flag
Ag1 N1 2.231(8) . ?
Ag1 N2 2.240(8) . ?
Ag1 O1 2.432(11) . ?
Ag1 O2 2.505(12) . ?
Ag1 Ag1 3.0017(19) 5_776 ?
Si1 C12 1.844(11) . ?
Si1 C3 1.872(9) 2_745 ?
Si1 C8 1.882(8) . ?
Si1 C11 1.890(14) . ?
N1 C5 1.330(11) . ?
N1 C1 1.375(11) . ?
N2 C6 1.355(13) . ?
N2 C10 1.361(12) . ?
N3 O2 1.192(16) . ?
N3 O1 1.230(14) . ?
C1 C2 1.336(14) . ?
C2 C3 1.381(13) . ?
C3 C4 1.404(12) . ?
C3 Si1 1.872(9) 2_765 ?
C4 C5 1.353(14) . ?
C6 C7 1.383(14) . ?
C7 C8 1.389(13) . ?
C8 C9 1.402(13) . ?
C9 C10 1.361(13) . ?
